data_4001325
loop_
_publ_author_name
'Lange, Stefan'
'Bawohl, Melanie'
'Wilmer, Dirk'
'Meyer, Hinrich-Wilhelm'
'Wiemh\"ofer, Hans-Dieter'
'Nilges, T.'

_publ_section_title
;
 Polymorphism, Structural Frustration, and Electrical Properties of the
 Mixed Conductor Ag10Te4Br3
;
_journal_issue 6
_journal_name_full 'Chemistry of Materials'
_journal_page_first 1401
_journal_paper_doi 10.1021/cm062731p
_journal_volume 19
_journal_year 2007
_chemical_formula_sum 'Ag10 Br3 Te4'
_chemical_formula_weight 1828.8
_chemical_name_systematic ' ?'
_space_group_IT_number 36
_symmetry_cell_setting orthorhombic
_symmetry_space_group_name_Hall 'C 2c -2'
_symmetry_space_group_name_H-M 'C m c 21'
_cell_angle_alpha 90
_cell_angle_beta 90
_cell_angle_gamma 90
_cell_formula_units_Z 8
_cell_length_a 15.4004(9)
_cell_length_b 15.6539(12)
_cell_length_c 13.6987(8)
_cell_measurement_reflns_used 9911
_cell_measurement_temperature 223
_cell_measurement_theta_max 28.28
_cell_measurement_theta_min 1.86
_cell_volume 3302.4(4)
_computing_publication_material '(Jana2000; Petricek and Dusek, 2000)'
_computing_structure_refinement '(Jana2000; Petricek and Dusek, 2000)'
_diffrn_ambient_temperature 223
_diffrn_measured_fraction_theta_full 1.00
_diffrn_measurement_device_type 'IPDS II'
_diffrn_radiation_monochromator graphite
_diffrn_radiation_source X-ray
_diffrn_radiation_type 'Mo K\a'
_diffrn_radiation_wavelength 0.71071
_diffrn_reflns_av_R_equivalents 0.0341
_diffrn_reflns_av_sigmaI/netI 0.0622
_diffrn_reflns_limit_h_max 19
_diffrn_reflns_limit_h_min -20
_diffrn_reflns_limit_k_max 20
_diffrn_reflns_limit_k_min -20
_diffrn_reflns_limit_l_max 17
_diffrn_reflns_limit_l_min -18
_diffrn_reflns_number 14023
_diffrn_reflns_theta_full 27.96
_diffrn_reflns_theta_max 27.96
_diffrn_reflns_theta_min 1.86
_exptl_absorpt_coefficient_mu 25.736
_exptl_absorpt_correction_T_max 0.396
_exptl_absorpt_correction_T_min 0.289
_exptl_absorpt_correction_type numerical
_exptl_crystal_colour 'dark grey'
_exptl_crystal_density_diffrn 7.3542
_exptl_crystal_description isomorphic
_exptl_crystal_F_000 6264
_exptl_crystal_size_max 0.04
_exptl_crystal_size_mid 0.03
_exptl_crystal_size_min 0.03
_refine_diff_density_max 1.65
_refine_diff_density_min -1.62
_refine_ls_abs_structure_details 'inversion twin'
_refine_ls_abs_structure_Flack 0.50(3)
_refine_ls_extinction_coef 0.0175(12)
_refine_ls_extinction_method 'B-C type 1 Gaussian isotropic (Becker & Coppens, 1974)'
_refine_ls_goodness_of_fit_gt 1.51
_refine_ls_goodness_of_fit_ref 1.27
_refine_ls_number_parameters 218
_refine_ls_number_reflns 4080
_refine_ls_R_factor_all 0.0532
_refine_ls_R_factor_gt 0.0346
_refine_ls_shift/su_max 0.0047
_refine_ls_shift/su_mean 0.0008
_refine_ls_structure_factor_coef Fsqd
_refine_ls_weighting_details w=1/(\s^2^(I)+0.000052I^2^)
_refine_ls_weighting_scheme sigma
_refine_ls_wR_factor_gt 0.0524
_refine_ls_wR_factor_ref 0.0541
_reflns_number_gt 2792
_reflns_number_total 4080
_reflns_threshold_expression I>3\s(I)
_cod_data_source_file cm062731psi20061117_043422.cif
_cod_data_source_block Ag10Te4Br3_delta_223K
_cod_depositor_comments
;
The following automatic conversions were performed:

'_exptl_absorpt_correction_type' value 'Numerical' changed to
'numerical' according to
/home/saulius/struct/CIF-dictionaries/cif_core.dic dictionary named
'cif_core.dic' version 2.4.1 from 2010-06-29.

Automatic conversion script
Id: cif_fix_values 1715 2011-07-08 13:25:40Z adriana 
;
_cod_database_code 4001325

loop_
_symmetry_equiv_pos_site_id
_symmetry_equiv_pos_as_xyz
1 x,y,z
2 -x,-y,1/2+z
3 -x,y,z
4 x,-y,1/2+z
5 1/2+x,1/2+y,z
6 1/2-x,1/2-y,1/2+z
7 1/2-x,1/2+y,z
8 1/2+x,1/2-y,1/2+z

loop_
_atom_site_label
_atom_site_type_symbol
_atom_site_fract_x
_atom_site_fract_y
_atom_site_fract_z
_atom_site_adp_type
_atom_site_U_iso_or_equiv
_atom_site_symmetry_multiplicity
_atom_site_occupancy
_atom_site_calc_flag
Te4a Te 0 0.38155(12) 0.936872 Uani 0.0155(5) 4 1 d
Te1 Te 0.17655(5) 0.12708(6) 0.73979(16) Uani 0.0108(2) 8 1 d
Te3a Te 0 -0.12224(13) 0.57178(17) Uani 0.0192(5) 4 1 d
Te2 Te -0.09106(6) -0.38306(6) 0.75143(15) Uani 0.0162(3) 8 1 d
Te3b Te 0.5 0.38646(12) 0.89387(17) Uani 0.0165(5) 4 1 d
Te4b Te 0 0.36989(11) 0.53797(12) Uani 0.0176(6) 4 1 d
Ag1 Ag 0 0.14868(12) 0.7201(2) Uani 0.0310(7) 4 1 d
Ag2 Ag 0 0.37668(12) 0.7373(2) Uani 0.0214(4) 4 1 d
Ag3a Ag 0.14173(13) 0.46091(12) 0.84478(19) Uani 0.0365(5) 8 1 d
Ag3b Ag 0.1186(2) 0.5145(3) 1.1183(3) Uani 0.0677(9) 8 1 d
Ag4a Ag 0.10291(13) 0.25369(10) 0.85809(17) Uani 0.0320(5) 8 1 d
Ag4b Ag 0.1247(2) 0.27207(20) 0.6301(2) Uani 0.0347(6) 8 1 d
Ag5 Ag 0.09240(13) -0.03005(10) 0.7154(4) Uani 0.0537(8) 8 1 d
Ag6a Ag 0.39234(17) 0.4055(2) 1.0525(2) Uani 0.0512(7) 8 1 d
Ag6b Ag -0.0952(2) -0.0697(3) 0.4106(3) Uani 0.0659(8) 8 1 d
Ag7a Ag -0.1030(2) -0.2649(3) 0.6042(5) Uani 0.0798(11) 8 1 d
Ag7b Ag 0.3816(4) 0.2592(4) 0.8624(6) Uani 0.1102(15) 8 1 d
Br1 Br 0.24981(10) 0.5029(2) 0.9914(2) Uani 0.0218(5) 8 1 d
Br2 Br 0.24540(16) 0.2519(2) 0.9890(2) Uani 0.0263(5) 8 1 d
Br3 Br -0.23922(10) -0.12947(10) 0.7355(2) Uani 0.0214(4) 8 1 d

loop_
_atom_site_aniso_label
_atom_site_aniso_type_symbol
_atom_site_aniso_U_11
_atom_site_aniso_U_22
_atom_site_aniso_U_33
_atom_site_aniso_U_12
_atom_site_aniso_U_13
_atom_site_aniso_U_23
Te4a Te 0.0168(11) 0.0149(8) 0.0147(7) 0 0 -0.0024(7)
Te1 Te 0.0072(4) 0.0129(3) 0.0123(3) 0.0010(4) -0.0005(6) 0.0005(5)
Te3a Te 0.0277(11) 0.0187(9) 0.0114(8) 0 0 -0.0008(7)
Te2 Te 0.0110(4) 0.0182(4) 0.0195(6) -0.0005(4) 0.0013(5) -0.0003(5)
Te3b Te 0.0176(10) 0.0199(8) 0.0119(7) 0 0 0.0002(7)
Te4b Te 0.0165(11) 0.0245(10) 0.0118(8) 0 0 0.0008(7)
Ag1 Ag 0.0069(8) 0.0448(12) 0.0415(17) 0 0 -0.0083(10)
Ag2 Ag 0.0183(7) 0.0343(7) 0.0117(6) 0 0 0.0001(11)
Ag3a Ag 0.0243(9) 0.0518(10) 0.0334(9) -0.0116(8) -0.0050(8) -0.0008(8)
Ag3b Ag 0.0744(18) 0.0780(15) 0.0507(12) 0.0521(14) 0.0383(13) 0.0388(12)
Ag4a Ag 0.0356(10) 0.0320(8) 0.0284(7) 0.0180(8) -0.0117(8) -0.0159(7)
Ag4b Ag 0.0361(12) 0.0357(9) 0.0324(8) 0.0200(8) 0.0096(8) 0.0132(7)
Ag5 Ag 0.0288(8) 0.0210(6) 0.111(2) -0.0029(6) -0.0262(11) -0.0083(8)
Ag6a Ag 0.0479(13) 0.0809(14) 0.0246(8) 0.0316(12) 0.0183(8) 0.0251(8)
Ag6b Ag 0.0667(15) 0.0729(13) 0.0582(14) 0.0398(13) -0.0436(12) -0.0428(11)
Ag7a Ag 0.0439(14) 0.094(2) 0.101(2) -0.0264(15) -0.0278(16) 0.064(2)
Ag7b Ag 0.073(2) 0.086(2) 0.172(3) -0.0483(19) 0.062(2) -0.088(2)
Br1 Br 0.0143(8) 0.0366(8) 0.0145(9) -0.0002(11) -0.0002(9) 0.0010(7)
Br2 Br 0.0210(10) 0.0415(9) 0.0164(9) 0.0007(8) -0.0055(6) -0.0022(7)
Br3 Br 0.0187(7) 0.0197(6) 0.0259(7) -0.0049(6) 0.0006(11) -0.0058(10)

loop_
_atom_type_symbol
_atom_type_scat_dispersion_real
_atom_type_scat_dispersion_imag
_atom_type_scat_source
_atom_type_scat_Cromer_Mann_a1
_atom_type_scat_Cromer_Mann_b1
_atom_type_scat_Cromer_Mann_a2
_atom_type_scat_Cromer_Mann_b2
_atom_type_scat_Cromer_Mann_a3
_atom_type_scat_Cromer_Mann_b3
_atom_type_scat_Cromer_Mann_a4
_atom_type_scat_Cromer_Mann_b4
_atom_type_scat_Cromer_Mann_c
Br -0.290 2.460 'International Tables Vol C Tables  4.2.6.8 and 6.1.1.4' 17.1789 2.1723 5.2358 16.579599 5.6377 0.2609 3.9851 41.4328 2.9557
Ag -0.897 1.102 'International Tables Vol C Tables  4.2.6.8 and 6.1.1.4' 19.2808 0.6446 16.688499 7.4726 4.8045 24.6605 1.0463 99.815598 5.179
Te -0.531 1.675 'International Tables Vol C Tables  4.2.6.8 and 6.1.1.4' 19.964399 4.81742 19.0138 0.420885 6.14487 28.5284 2.5239 70.840302 4.352

loop_
_geom_bond_atom_site_label_1
_geom_bond_atom_site_label_2
_geom_bond_site_symmetry_2
_geom_bond_distance
_geom_bond_publ_flag
Te4a Ag2 . 2.735(3) yes
Te4a Ag3a . 2.810(2) yes
Te4a Ag3a 3_555 2.810(2) yes
Te4a Ag4a . 2.772(2) yes
Te4a Ag4a 3_555 2.772(2) yes
Te1 Ag1 . 2.7531(8) yes
Te1 Ag4a . 2.800(2) yes
Te1 Ag4b . 2.836(3) yes
Te1 Ag5 . 2.800(2) yes
Te1 Ag6a 6_554 2.823(4) yes
Te1 Ag6b 2_555 2.802(4) yes
Te3a Ag5 . 2.824(4) yes
Te3a Ag5 3_555 2.824(4) yes
Te3a Ag6b . 2.774(4) yes
Te3a Ag6b 3_555 2.774(4) yes
Te3a Ag7a . 2.776(5) yes
Te3a Ag7a 3_555 2.776(5) yes
Te2 Te2 3_555 2.8047(13) yes
Te2 Ag3a 3_545 2.865(2) yes
Te2 Ag3b 2_554 2.783(5) yes
Te2 Ag7a . 2.742(6) yes
Te2 Ag7b 5_445 2.729(7) yes
Te3b Ag6a . 2.749(3) yes
Te3b Ag6a 3_655 2.749(3) yes
Te3b Ag7b . 2.735(6) yes
Te3b Ag7b 3_655 2.735(6) yes
Te4b Ag2 . 2.732(4) yes
Te4b Ag3b 2_564 2.797(4) yes
Te4b Ag3b 4_564 2.797(4) yes
Te4b Ag4b . 2.762(4) yes
Te4b Ag4b 3_555 2.762(4) yes
Ag1 Ag4a . 2.964(3) yes
Ag1 Ag4a 3_555 2.964(3) yes
Ag1 Ag4b . 2.990(4) yes
Ag1 Ag4b 3_555 2.990(4) yes
Ag1 Ag6a 6_554 2.957(4) yes
Ag1 Ag6a 8_454 2.957(4) yes
Ag2 Ag3a . 2.945(3) yes
Ag2 Ag3a 3_555 2.945(3) yes
Ag2 Ag3b 2_564 2.983(5) yes
Ag2 Ag3b 4_564 2.983(5) yes
Ag2 Ag4a . 2.993(3) yes
Ag2 Ag4a 3_555 2.993(3) yes
Ag2 Ag4b . 2.920(4) yes
Ag2 Ag4b 3_555 2.920(4) yes
Ag3a Br1 . 2.690(4) yes
Ag3a Br3 5_555 2.757(3) yes
Ag3b Br1 . 2.671(5) yes
Ag4a Ag6b 2_555 2.971(5) yes
Ag4a Br2 . 2.834(4) yes
Ag4b Ag6a 6_554 2.988(5) yes
Ag4b Br2 6_554 2.807(4) yes
Ag4b Br3 5_555 2.975(4) yes
Ag5 Ag5 3_555 2.846(3) yes
Ag5 Ag6a 6_554 2.973(5) yes
Ag5 Br3 3_555 2.759(3) yes
Ag6a Br1 . 2.800(4) yes
Ag6b Ag6b 3_555 2.932(5) yes
Ag6b Br1 8_454 2.831(5) yes
Ag7a Br2 2_554 2.710(6) yes
Ag7b Br2 . 2.723(8) yes
